data_7122845
loop_
_publ_author_name
'Foster, Mathew W.'
'Mehl, Benjamin T.'
'Treadwell, Ed'
'Semeniuc, Radu F.'
'Wheeler, Kraig A.'

_publ_section_title
;
 Benzobis(imidazolium) salts as templates for the self-assembly of
 starburst [24]pseudorotaxanes and their corresponding carbene-based
 classic [22]pseudorotaxanes
;
_journal_name_full 'Chemical Communications'
_journal_paper_doi 10.1039/C8CC09936G
_journal_year 2019
_chemical_formula_moiety 'C36 H44 O10, C24 H39 N4, 2(F6 P)'
_chemical_formula_sum 'C60 H83 F12 N4 O10 P2'
_chemical_formula_weight 1310.24
_space_group_crystal_system triclinic
_space_group_IT_number 2
_space_group_name_Hall '-P 1'
_space_group_name_H-M_alt 'P -1'
_symmetry_space_group_name_Hall '-P 1'
_symmetry_space_group_name_H-M 'P -1'
_atom_sites_solution_hydrogens geom
_audit_creation_method SHELXL-2014/7
_audit_update_record
;
2018-12-07 deposited with the CCDC.
2019-01-16 downloaded from the CCDC.
;
_cell_angle_alpha 75.025(1)
_cell_angle_beta 67.442(1)
_cell_angle_gamma 69.602(1)
_cell_formula_units_Z 1
_cell_length_a 10.8478(2)
_cell_length_b 12.9719(2)
_cell_length_c 12.9821(2)
_cell_measurement_reflns_used 7694
_cell_measurement_temperature 100(2)
_cell_measurement_theta_max 68.803
_cell_measurement_theta_min 3.711
_cell_volume 1564.75(5)
_computing_cell_refinement APEX2
_computing_data_collection 'APEX2 (Bruker, 2010)'
_computing_data_reduction
;
SAINT (Bruker, 2008) and XPREP (Bruker, 2008)
;
_computing_molecular_graphics 'XSEED (Barbour, 2001)'
_computing_publication_material 'XSEED (Barbour, 2001)'
_computing_structure_refinement 'SHELXL-2014/7 (Sheldrick, 2014)'
_diffrn_ambient_temperature 100(2)
_diffrn_detector_area_resol_mean 8.33
_diffrn_measured_fraction_theta_full 0.973
_diffrn_measured_fraction_theta_max 0.971
_diffrn_measurement_device_type 'Bruker APEXII CCD'
_diffrn_measurement_method 'phi and omega scans'
_diffrn_radiation_monochromator graphite
_diffrn_radiation_source 'fine-focus sealed tube'
_diffrn_radiation_type CuK\a
_diffrn_radiation_wavelength 1.54178
_diffrn_reflns_av_R_equivalents 0.0950
_diffrn_reflns_av_unetI/netI 0.0670
_diffrn_reflns_Laue_measured_fraction_full 0.973
_diffrn_reflns_Laue_measured_fraction_max 0.971
_diffrn_reflns_limit_h_max 13
_diffrn_reflns_limit_h_min -12
_diffrn_reflns_limit_k_max 15
_diffrn_reflns_limit_k_min -15
_diffrn_reflns_limit_l_max 15
_diffrn_reflns_limit_l_min -15
_diffrn_reflns_number 31447
_diffrn_reflns_point_group_measured_fraction_full 0.973
_diffrn_reflns_point_group_measured_fraction_max 0.971
_diffrn_reflns_theta_full 67.679
_diffrn_reflns_theta_max 67.768
_diffrn_reflns_theta_min 3.674
_exptl_absorpt_coefficient_mu 1.465
_exptl_absorpt_correction_T_max 0.8146
_exptl_absorpt_correction_T_min 0.5268
_exptl_absorpt_correction_type multi-scan
_exptl_absorpt_process_details 'SADABS (Bruker, 2010)'
_exptl_crystal_colour colorless
_exptl_crystal_density_diffrn 1.390
_exptl_crystal_description 'transparent block'
_exptl_crystal_F_000 689
_exptl_crystal_size_max 0.502
_exptl_crystal_size_mid 0.354
_exptl_crystal_size_min 0.146
_refine_diff_density_max 0.429
_refine_diff_density_min -0.366
_refine_diff_density_rms 0.062
_refine_ls_extinction_method none
_refine_ls_goodness_of_fit_ref 1.074
_refine_ls_hydrogen_treatment constr
_refine_ls_matrix_type full
_refine_ls_number_parameters 410
_refine_ls_number_reflns 5501
_refine_ls_number_restraints 0
_refine_ls_restrained_S_all 1.074
_refine_ls_R_factor_all 0.0787
_refine_ls_R_factor_gt 0.0542
_refine_ls_shift/su_max 0.000
_refine_ls_shift/su_mean 0.000
_refine_ls_structure_factor_coef Fsqd
_refine_ls_weighting_details 'w=1/[\s^2^(Fo^2^)+(0.1000P)^2^] where P=(Fo^2^+2Fc^2^)/3'
_refine_ls_weighting_scheme calc
_refine_ls_wR_factor_gt 0.1514
_refine_ls_wR_factor_ref 0.1696
_reflns_Friedel_coverage 0.000
_reflns_number_gt 4033
_reflns_number_total 5501
_reflns_threshold_expression 'I > 2\s(I)'
_cod_data_source_file c8cc09936g2.cif
_cod_data_source_block 11rfs02
_cod_database_code 7122845
_shelx_shelxl_version_number 2014/7
_shelx_space_group_comment
;
The symmetry employed for this shelxl refinement is uniquely defined
by the following loop, which should always be used as a source of
symmetry information in preference to the above space-group names.
They are only intended as comments.
;
_shelx_estimated_absorpt_t_min 0.527
_shelx_estimated_absorpt_t_max 0.815

loop_
_space_group_symop_operation_xyz
'x, y, z'
'-x, -y, -z'

loop_
_atom_site_label
_atom_site_type_symbol
_atom_site_fract_x
_atom_site_fract_y
_atom_site_fract_z
_atom_site_U_iso_or_equiv
_atom_site_adp_type
_atom_site_occupancy
_atom_site_site_symmetry_order
_atom_site_calc_flag
_atom_site_refinement_flags_posn
_atom_site_refinement_flags_adp
_atom_site_refinement_flags_occupancy
_atom_site_disorder_assembly
_atom_site_disorder_group
P1 P 0.20799(7) 0.87793(6) 0.23656(6) 0.0268(2) Uani 1 1 d . . . . .
O1 O 0.1207(2) 0.35150(15) 0.15415(15) 0.0280(4) Uani 1 1 d . . . . .
F2 F 0.36536(18) 0.80343(14) 0.19006(16) 0.0429(5) Uani 1 1 d . . . . .
F5 F 0.05070(17) 0.95044(14) 0.28351(16) 0.0406(5) Uani 1 1 d . . . . .
F1 F 0.1578(2) 0.76744(14) 0.28753(16) 0.0466(5) Uani 1 1 d . . . . .
O2 O 0.14137(19) 0.22591(16) 0.36202(15) 0.0291(5) Uani 1 1 d . . . . .
F3 F 0.1842(2) 0.87688(18) 0.12265(15) 0.0518(5) Uani 1 1 d . . . . .
O4 O 0.2266(2) 0.72208(17) -0.21907(18) 0.0389(5) Uani 1 1 d . . . . .
F6 F 0.2288(2) 0.8764(2) 0.35066(17) 0.0640(7) Uani 1 1 d . . . . .
F4 F 0.2574(2) 0.98642(16) 0.1817(2) 0.0607(6) Uani 1 1 d . . . . .
C18 C 0.1508(3) 0.5097(2) 0.0238(2) 0.0259(6) Uani 1 1 d . . . . .
C26 C 0.1334(3) 0.2350(2) 0.1786(2) 0.0280(6) Uani 1 1 d . . . . .
H26A H 0.2327 0.1920 0.1558 0.034 Uiso 1 1 calc R U . . .
H26B H 0.0868 0.2159 0.1367 0.034 Uiso 1 1 calc R U . . .
C13 C 0.1758(3) 0.3928(2) 0.0435(2) 0.0258(6) Uani 1 1 d . . . . .
C17 C 0.2033(3) 0.5615(2) -0.0884(2) 0.0263(6) Uani 1 1 d . . . . .
C22 C 0.1775(3) 0.6791(2) -0.1079(2) 0.0305(6) Uani 1 1 d . . . . .
O3 O 0.3112(2) 0.1716(2) 0.49723(19) 0.0546(7) Uani 1 1 d . . . . .
C19 C 0.0770(3) 0.5761(2) 0.1127(2) 0.0264(6) Uani 1 1 d . . . . .
H19 H 0.0397 0.5425 0.1877 0.032 Uiso 1 1 calc R U . . .
C21 C 0.1093(3) 0.7408(2) -0.0205(3) 0.0330(7) Uani 1 1 d . . . . .
H21 H 0.0954 0.8190 -0.0348 0.040 Uiso 1 1 calc R U . . .
C20 C 0.0602(3) 0.6878(2) 0.0901(3) 0.0316(6) Uani 1 1 d . . . . .
H20 H 0.0144 0.7308 0.1503 0.038 Uiso 1 1 calc R U . . .
C15 C 0.3017(3) 0.3832(3) -0.1532(2) 0.0354(7) Uani 1 1 d . . . . .
H15 H 0.3533 0.3395 -0.2126 0.042 Uiso 1 1 calc R U . . .
C14 C 0.2503(3) 0.3307(2) -0.0428(2) 0.0296(6) Uani 1 1 d . . . . .
H14 H 0.2672 0.2522 -0.0282 0.036 Uiso 1 1 calc R U . . .
O5 O 0.4114(3) 0.8208(2) -0.4040(2) 0.0573(8) Uani 1 1 d . . . . .
C27 C 0.0664(3) 0.2079(2) 0.3026(2) 0.0287(6) Uani 1 1 d . . . . .
H27A H -0.0308 0.2554 0.3256 0.034 Uiso 1 1 calc R U . . .
H27B H 0.0647 0.1293 0.3214 0.034 Uiso 1 1 calc R U . . .
C23 C 0.2069(4) 0.8396(3) -0.2439(3) 0.0460(9) Uani 1 1 d . . . . .
H23A H 0.2545 0.8616 -0.2049 0.055 Uiso 1 1 calc R U . . .
H23B H 0.1066 0.8791 -0.2175 0.055 Uiso 1 1 calc R U . . .
C16 C 0.2787(3) 0.4963(3) -0.1766(2) 0.0336(7) Uani 1 1 d . . . . .
H16 H 0.3132 0.5306 -0.2518 0.040 Uiso 1 1 calc R U . . .
C28 C 0.1041(3) 0.1724(3) 0.4747(2) 0.0351(7) Uani 1 1 d . . . . .
H28A H 0.1407 0.0908 0.4766 0.042 Uiso 1 1 calc R U . . .
H28B H 0.0016 0.1913 0.5085 0.042 Uiso 1 1 calc R U . . .
C24 C 0.2664(4) 0.8697(3) -0.3691(3) 0.0609(12) Uani 1 1 d . . . . .
H24A H 0.2233 0.8428 -0.4079 0.073 Uiso 1 1 calc R U . . .
H24B H 0.2460 0.9515 -0.3891 0.073 Uiso 1 1 calc R U . . .
C29 C 0.1633(4) 0.2097(3) 0.5402(3) 0.0491(9) Uani 1 1 d . . . . .
H29A H 0.1328 0.2918 0.5333 0.059 Uiso 1 1 calc R U . . .
H29B H 0.1301 0.1791 0.6209 0.059 Uiso 1 1 calc R U . . .
C25 C 0.4709(4) 0.8575(5) -0.5200(3) 0.090(2) Uani 1 1 d . . . . .
H25A H 0.4584 0.9386 -0.5327 0.108 Uiso 1 1 calc R U . . .
H25B H 0.4252 0.8419 -0.5650 0.108 Uiso 1 1 calc R U . . .
C30 C 0.3764(5) 0.2041(5) 0.5547(3) 0.0805(17) Uani 1 1 d . . . . .
H30A H 0.3334 0.1865 0.6372 0.097 Uiso 1 1 calc R U . . .
H30B H 0.3643 0.2852 0.5357 0.097 Uiso 1 1 calc R U . . .
N2 N 0.3570(2) 0.43353(17) 0.21719(18) 0.0217(5) Uani 1 1 d . . . . .
N1 N 0.4807(2) 0.29660(16) 0.11920(17) 0.0196(5) Uani 1 1 d . . . . .
C2 C 0.5026(2) 0.3930(2) 0.0470(2) 0.0189(5) Uani 1 1 d . . . . .
C3 C 0.4236(2) 0.4819(2) 0.1095(2) 0.0189(5) Uani 1 1 d . . . . .
C4 C 0.3947(3) 0.3241(2) 0.2192(2) 0.0226(6) Uani 1 1 d . . . . .
H4 H 0.3643 0.2727 0.2834 0.027 Uiso 1 1 calc R U . . .
C1 C 0.5816(2) 0.4081(2) -0.0661(2) 0.0195(5) Uani 1 1 d . . . . .
H1 H 0.6339 0.3488 -0.1093 0.023 Uiso 1 1 calc R U . . .
C5 C 0.5437(3) 0.1830(2) 0.0876(2) 0.0227(6) Uani 1 1 d . . . . .
H5A H 0.6458 0.1695 0.0546 0.027 Uiso 1 1 calc R U . . .
H5B H 0.5092 0.1787 0.0289 0.027 Uiso 1 1 calc R U . . .
C8 C 0.7447(3) -0.0568(2) 0.1260(3) 0.0345(7) Uani 1 1 d . . . . .
H8A H 0.7871 -0.0070 0.0617 0.052 Uiso 1 1 calc R U . . .
H8B H 0.7849 -0.1334 0.1092 0.052 Uiso 1 1 calc R U . . .
H8C H 0.7626 -0.0522 0.1929 0.052 Uiso 1 1 calc R U . . .
C6 C 0.5118(3) 0.0922(2) 0.1860(2) 0.0243(6) Uani 1 1 d . . . . .
H6A H 0.4104 0.1014 0.2160 0.029 Uiso 1 1 calc R U . . .
H6B H 0.5412 0.0982 0.2471 0.029 Uiso 1 1 calc R U . . .
C7 C 0.5881(3) -0.0225(2) 0.1481(2) 0.0284(6) Uani 1 1 d . . . . .
H7A H 0.5481 -0.0786 0.2069 0.034 Uiso 1 1 calc R U . . .
H7B H 0.5714 -0.0226 0.0784 0.034 Uiso 1 1 calc R U . . .
C9 C 0.2655(3) 0.4918(2) 0.3151(2) 0.0268(6) Uani 1 1 d . . . . .
H9A H 0.2062 0.4454 0.3699 0.032 Uiso 1 1 calc R U . . .
H9B H 0.2040 0.5625 0.2899 0.032 Uiso 1 1 calc R U . . .
C11 C 0.2594(4) 0.5702(3) 0.4780(2) 0.0422(8) Uani 1 1 d . . . . .
H11A H 0.3226 0.5795 0.5111 0.051 Uiso 0.5 1 calc R U P A 1
H11B H 0.2050 0.6456 0.4544 0.051 Uiso 1 1 calc R U . A 1
C10 C 0.3492(3) 0.5156(3) 0.3718(3) 0.0378(7) Uani 1 1 d . . . . .
H10A H 0.4046 0.5651 0.3176 0.045 Uiso 1 1 calc R U . . .
H10B H 0.4149 0.4451 0.3922 0.045 Uiso 1 1 calc R U . . .
C12 C 0.1592(8) 0.5127(6) 0.5704(6) 0.055(2) Uani 0.5 1 d . . P B 1
H12A H 0.2108 0.4386 0.5972 0.082 Uiso 0.5 1 calc R U P B 1
H12B H 0.0922 0.5058 0.5409 0.082 Uiso 0.5 1 calc R U P B 1
H12C H 0.1097 0.5564 0.6329 0.082 Uiso 0.5 1 calc R U P B 1
C12A C 0.3467(9) 0.6191(7) 0.5108(6) 0.062(2) Uani 0.5 1 d . . P B 2
H12D H 0.2911 0.6502 0.5812 0.093 Uiso 0.5 1 calc R U P B 2
H12E H 0.3759 0.6780 0.4509 0.093 Uiso 0.5 1 calc R U P B 2
H12F H 0.4291 0.5605 0.5212 0.093 Uiso 0.5 1 calc R U P B 2

loop_
_atom_site_aniso_label
_atom_site_aniso_U_11
_atom_site_aniso_U_22
_atom_site_aniso_U_33
_atom_site_aniso_U_23
_atom_site_aniso_U_13
_atom_site_aniso_U_12
P1 0.0303(4) 0.0183(3) 0.0265(4) -0.0075(3) -0.0048(3) -0.0026(3)
O1 0.0359(11) 0.0192(10) 0.0269(10) -0.0003(7) -0.0128(9) -0.0046(8)
F2 0.0344(10) 0.0352(10) 0.0539(11) -0.0219(8) -0.0105(9) 0.0032(8)
F5 0.0307(9) 0.0285(9) 0.0530(11) -0.0146(8) -0.0032(9) -0.0024(7)
F1 0.0546(12) 0.0252(9) 0.0507(11) -0.0011(8) -0.0102(10) -0.0111(8)
O2 0.0290(10) 0.0318(11) 0.0268(10) 0.0022(8) -0.0097(9) -0.0128(8)
F3 0.0502(12) 0.0718(14) 0.0287(10) -0.0073(9) -0.0097(9) -0.0149(10)
O4 0.0437(12) 0.0346(12) 0.0408(12) 0.0111(9) -0.0204(11) -0.0183(10)
F6 0.0556(13) 0.0951(18) 0.0489(12) -0.0389(12) -0.0206(11) -0.0054(12)
F4 0.0436(11) 0.0283(10) 0.0939(17) -0.0099(10) -0.0003(12) -0.0147(9)
C18 0.0243(14) 0.0215(13) 0.0357(15) -0.0033(11) -0.0172(13) -0.0033(11)
C26 0.0308(15) 0.0176(13) 0.0372(16) -0.0016(11) -0.0160(13) -0.0049(11)
C13 0.0272(14) 0.0242(14) 0.0286(14) -0.0028(11) -0.0144(13) -0.0050(11)
C17 0.0228(13) 0.0257(14) 0.0325(15) -0.0012(11) -0.0147(12) -0.0051(11)
C22 0.0235(14) 0.0297(15) 0.0388(17) 0.0029(12) -0.0164(13) -0.0068(11)
O3 0.0424(14) 0.090(2) 0.0391(13) 0.0174(12) -0.0216(12) -0.0368(14)
C19 0.0260(14) 0.0216(13) 0.0303(14) -0.0023(11) -0.0120(13) -0.0029(11)
C21 0.0304(15) 0.0206(14) 0.0523(19) -0.0014(13) -0.0228(15) -0.0045(11)
C20 0.0284(14) 0.0242(14) 0.0425(17) -0.0068(12) -0.0164(14) -0.0009(11)
C15 0.0366(16) 0.0397(17) 0.0308(16) -0.0109(13) -0.0114(14) -0.0070(13)
C14 0.0323(15) 0.0244(14) 0.0342(15) -0.0071(11) -0.0169(14) -0.0015(11)
O5 0.0492(15) 0.086(2) 0.0456(14) 0.0340(13) -0.0303(12) -0.0447(14)
C27 0.0259(14) 0.0230(14) 0.0383(16) -0.0006(11) -0.0132(13) -0.0077(11)
C23 0.0471(19) 0.0346(18) 0.061(2) 0.0213(15) -0.0324(18) -0.0205(15)
C16 0.0335(16) 0.0373(17) 0.0289(15) -0.0026(12) -0.0122(14) -0.0079(13)
C28 0.0284(15) 0.0415(17) 0.0301(15) 0.0096(13) -0.0099(13) -0.0139(13)
C24 0.057(2) 0.063(2) 0.074(3) 0.041(2) -0.045(2) -0.039(2)
C29 0.045(2) 0.077(3) 0.0262(16) 0.0088(16) -0.0108(16) -0.0304(19)
C25 0.069(3) 0.162(5) 0.055(3) 0.063(3) -0.045(2) -0.079(3)
C30 0.079(3) 0.157(5) 0.0310(19) 0.032(2) -0.031(2) -0.082(3)
N2 0.0221(11) 0.0163(11) 0.0205(11) -0.0063(8) -0.0033(10) 0.0006(8)
N1 0.0218(11) 0.0139(10) 0.0201(11) -0.0041(8) -0.0057(10) -0.0014(8)
C2 0.0180(12) 0.0157(12) 0.0223(13) -0.0050(9) -0.0080(11) -0.0005(9)
C3 0.0178(12) 0.0185(12) 0.0198(13) -0.0072(10) -0.0066(11) -0.0005(9)
C4 0.0237(13) 0.0183(13) 0.0221(13) -0.0026(10) -0.0058(12) -0.0033(10)
C1 0.0193(12) 0.0158(12) 0.0219(13) -0.0065(9) -0.0078(11) 0.0008(9)
C5 0.0273(14) 0.0127(12) 0.0255(13) -0.0063(10) -0.0071(12) -0.0015(10)
C8 0.0404(17) 0.0170(13) 0.0390(16) -0.0070(11) -0.0159(15) 0.0059(12)
C6 0.0249(13) 0.0173(13) 0.0273(14) -0.0015(10) -0.0098(12) -0.0017(10)
C7 0.0384(16) 0.0148(13) 0.0332(15) -0.0010(11) -0.0168(14) -0.0047(11)
C9 0.0289(14) 0.0228(14) 0.0190(13) -0.0087(10) 0.0009(12) -0.0013(11)
C11 0.057(2) 0.0324(17) 0.0289(16) -0.0121(13) -0.0163(16) 0.0052(15)
C10 0.0417(18) 0.0366(17) 0.0316(16) -0.0138(13) -0.0097(15) -0.0028(14)
C12 0.075(5) 0.041(4) 0.037(4) -0.019(3) -0.017(4) 0.006(4)
C12A 0.078(6) 0.070(5) 0.047(4) -0.035(4) -0.031(4) 0.001(4)

loop_
_atom_type_symbol
_atom_type_description
_atom_type_scat_dispersion_real
_atom_type_scat_dispersion_imag
_atom_type_scat_source
C C 0.0181 0.0091 'International Tables Vol C Tables 4.2.6.8 and 6.1.1.4'
H H 0.0000 0.0000 'International Tables Vol C Tables 4.2.6.8 and 6.1.1.4'
N N 0.0311 0.0180 'International Tables Vol C Tables 4.2.6.8 and 6.1.1.4'
O O 0.0492 0.0322 'International Tables Vol C Tables 4.2.6.8 and 6.1.1.4'
F F 0.0727 0.0534 'International Tables Vol C Tables 4.2.6.8 and 6.1.1.4'
P P 0.2955 0.4335 'International Tables Vol C Tables 4.2.6.8 and 6.1.1.4'

loop_
_geom_angle_atom_site_label_1
_geom_angle_atom_site_label_2
_geom_angle_atom_site_label_3
_geom_angle
_geom_angle_site_symmetry_1
_geom_angle_site_symmetry_3
F6 P1 F4 91.60(14) . .
F6 P1 F5 89.42(11) . .
F4 P1 F5 91.03(10) . .
F6 P1 F3 178.28(13) . .
F4 P1 F3 90.05(13) . .
F5 P1 F3 90.08(11) . .
F6 P1 F1 90.64(13) . .
F4 P1 F1 177.74(13) . .
F5 P1 F1 89.26(10) . .
F3 P1 F1 87.71(11) . .
F6 P1 F2 90.62(11) . .
F4 P1 F2 89.80(10) . .
F5 P1 F2 179.17(11) . .
F3 P1 F2 89.86(10) . .
F1 P1 F2 89.91(10) . .
C13 O1 C26 116.4(2) . .
C28 O2 C27 110.2(2) . .
C22 O4 C23 116.7(3) . .
C13 C18 C17 118.3(2) . .
C13 C18 C19 122.2(3) . .
C17 C18 C19 119.5(2) . .
O1 C26 C27 107.6(2) . .
O1 C26 H26A 110.2 . .
C27 C26 H26A 110.2 . .
O1 C26 H26B 110.2 . .
C27 C26 H26B 110.2 . .
H26A C26 H26B 108.5 . .
O1 C13 C14 125.4(3) . .
O1 C13 C18 113.6(2) . .
C14 C13 C18 121.0(3) . .
C16 C17 C18 119.9(3) . .
C16 C17 C22 122.0(3) . .
C18 C17 C22 118.1(3) . .
O4 C22 C21 124.8(3) . .
O4 C22 C17 114.0(3) . .
C21 C22 C17 121.3(3) . .
C30 O3 C29 112.6(3) . .
C20 C19 C18 120.0(3) . .
C20 C19 H19 120.0 . .
C18 C19 H19 120.0 . .
C22 C21 C20 119.7(3) . .
C22 C21 H21 120.1 . .
C20 C21 H21 120.1 . .
C19 C20 C21 121.4(3) . .
C19 C20 H20 119.3 . .
C21 C20 H20 119.3 . .
C16 C15 C14 121.2(3) . .
C16 C15 H15 119.4 . .
C14 C15 H15 119.4 . .
C13 C14 C15 119.9(3) . .
C13 C14 H14 120.0 . .
C15 C14 H14 120.0 . .
C24 O5 C25 110.0(3) . .
O2 C27 C26 110.0(2) . .
O2 C27 H27A 109.7 . .
C26 C27 H27A 109.7 . .
O2 C27 H27B 109.7 . .
C26 C27 H27B 109.7 . .
H27A C27 H27B 108.2 . .
O4 C23 C24 108.3(3) . .
O4 C23 H23A 110.0 . .
C24 C23 H23A 110.0 . .
O4 C23 H23B 110.0 . .
C24 C23 H23B 110.0 . .
H23A C23 H23B 108.4 . .
C15 C16 C17 119.6(3) . .
C15 C16 H16 120.2 . .
C17 C16 H16 120.2 . .
O2 C28 C29 109.0(2) . .
O2 C28 H28A 109.9 . .
C29 C28 H28A 109.9 . .
O2 C28 H28B 109.9 . .
C29 C28 H28B 109.9 . .
H28A C28 H28B 108.3 . .
O5 C24 C23 109.4(3) . .
O5 C24 H24A 109.8 . .
C23 C24 H24A 109.8 . .
O5 C24 H24B 109.8 . .
C23 C24 H24B 109.8 . .
H24A C24 H24B 108.2 . .
O3 C29 C28 108.8(3) . .
O3 C29 H29A 109.9 . .
C28 C29 H29A 109.9 . .
O3 C29 H29B 109.9 . .
C28 C29 H29B 109.9 . .
H29A C29 H29B 108.3 . .
O5 C25 C30 107.7(3) . 2_665
O5 C25 H25A 110.2 . .
C30 C25 H25A 110.2 2_665 .
O5 C25 H25B 110.2 . .
C30 C25 H25B 110.2 2_665 .
H25A C25 H25B 108.5 . .
O3 C30 C25 108.9(4) . 2_665
O3 C30 H30A 109.9 . .
C25 C30 H30A 109.9 2_665 .
O3 C30 H30B 109.9 . .
C25 C30 H30B 109.9 2_665 .
H30A C30 H30B 108.3 . .
C4 N2 C3 108.7(2) . .
C4 N2 C9 124.7(2) . .
C3 N2 C9 126.5(2) . .
C4 N1 C2 108.4(2) . .
C4 N1 C5 126.7(2) . .
C2 N1 C5 124.9(2) . .
N1 C2 C1 130.4(2) . .
N1 C2 C3 106.8(2) . .
C1 C2 C3 122.8(2) . .
C1 C3 N2 130.6(2) 2_665 .
C1 C3 C2 123.9(2) 2_665 .
N2 C3 C2 105.5(2) . .
N2 C4 N1 110.6(2) . .
N2 C4 H4 124.7 . .
N1 C4 H4 124.7 . .
C3 C1 C2 113.3(2) 2_665 .
C3 C1 H1 123.4 2_665 .
C2 C1 H1 123.4 . .
N1 C5 C6 113.6(2) . .
N1 C5 H5A 108.9 . .
C6 C5 H5A 108.9 . .
N1 C5 H5B 108.9 . .
C6 C5 H5B 108.9 . .
H5A C5 H5B 107.7 . .
C7 C8 H8A 109.5 . .
C7 C8 H8B 109.5 . .
H8A C8 H8B 109.5 . .
C7 C8 H8C 109.5 . .
H8A C8 H8C 109.5 . .
H8B C8 H8C 109.5 . .
C5 C6 C7 110.3(2) . .
C5 C6 H6A 109.6 . .
C7 C6 H6A 109.6 . .
C5 C6 H6B 109.6 . .
C7 C6 H6B 109.6 . .
H6A C6 H6B 108.1 . .
C8 C7 C6 114.2(2) . .
C8 C7 H7A 108.7 . .
C6 C7 H7A 108.7 . .
C8 C7 H7B 108.7 . .
C6 C7 H7B 108.7 . .
H7A C7 H7B 107.6 . .
N2 C9 C10 111.3(2) . .
N2 C9 H9A 109.4 . .
C10 C9 H9A 109.4 . .
N2 C9 H9B 109.4 . .
C10 C9 H9B 109.4 . .
H9A C9 H9B 108.0 . .
C12 C11 C10 118.4(4) . .
C10 C11 C12A 109.3(4) . .
C12 C11 H11A 107.7 . .
C10 C11 H11A 107.7 . .
C12 C11 H11B 107.7 . .
C10 C11 H11B 107.7 . .
H11A C11 H11B 107.1 . .
C9 C10 C11 113.4(3) . .
C9 C10 H10A 108.9 . .
C11 C10 H10A 108.9 . .
C9 C10 H10B 108.9 . .
C11 C10 H10B 108.9 . .
H10A C10 H10B 107.7 . .
C11 C12 H12A 109.5 . .
C11 C12 H12B 109.5 . .
H12A C12 H12B 109.5 . .
C11 C12 H12C 109.5 . .
H12A C12 H12C 109.5 . .
H12B C12 H12C 109.5 . .
C11 C12A H12D 109.5 . .
C11 C12A H12E 109.5 . .
H12D C12A H12E 109.5 . .
C11 C12A H12F 109.5 . .
H12D C12A H12F 109.5 . .
H12E C12A H12F 109.5 . .

loop_
_geom_bond_atom_site_label_1
_geom_bond_atom_site_label_2
_geom_bond_distance
_geom_bond_site_symmetry_2
P1 F6 1.576(2) .
P1 F4 1.578(2) .
P1 F5 1.5960(17) .
P1 F3 1.6001(19) .
P1 F1 1.6019(19) .
P1 F2 1.6041(17) .
O1 C13 1.369(3) .
O1 C26 1.430(3) .
O2 C28 1.415(3) .
O2 C27 1.420(3) .
O4 C22 1.371(3) .
O4 C23 1.431(4) .
C18 C13 1.416(4) .
C18 C17 1.423(4) .
C18 C19 1.428(4) .
C26 C27 1.495(4) .
C26 H26A 0.9900 .
C26 H26B 0.9900 .
C13 C14 1.370(4) .
C17 C16 1.412(4) .
C17 C22 1.424(4) .
C22 C21 1.374(4) .
O3 C30 1.417(4) .
O3 C29 1.426(4) .
C19 C20 1.362(4) .
C19 H19 0.9500 .
C21 C20 1.406(4) .
C21 H21 0.9500 .
C20 H20 0.9500 .
C15 C16 1.371(4) .
C15 C14 1.405(4) .
C15 H15 0.9500 .
C14 H14 0.9500 .
O5 C24 1.410(4) .
O5 C25 1.417(4) .
C27 H27A 0.9900 .
C27 H27B 0.9900 .
C23 C24 1.501(5) .
C23 H23A 0.9900 .
C23 H23B 0.9900 .
C16 H16 0.9500 .
C28 C29 1.488(5) .
C28 H28A 0.9900 .
C28 H28B 0.9900 .
C24 H24A 0.9900 .
C24 H24B 0.9900 .
C29 H29A 0.9900 .
C29 H29B 0.9900 .
C25 C30 1.509(7) 2_665
C25 H25A 0.9900 .
C25 H25B 0.9900 .
C30 C25 1.509(7) 2_665
C30 H30A 0.9900 .
C30 H30B 0.9900 .
N2 C4 1.329(3) .
N2 C3 1.399(3) .
N2 C9 1.475(3) .
N1 C4 1.327(3) .
N1 C2 1.389(3) .
N1 C5 1.484(3) .
C2 C1 1.390(3) .
C2 C3 1.409(3) .
C3 C1 1.381(3) 2_665
C4 H4 0.9500 .
C1 C3 1.381(3) 2_665
C1 H1 0.9500 .
C5 C6 1.520(3) .
C5 H5A 0.9900 .
C5 H5B 0.9900 .
C8 C7 1.526(4) .
C8 H8A 0.9800 .
C8 H8B 0.9800 .
C8 H8C 0.9800 .
C6 C7 1.532(3) .
C6 H6A 0.9900 .
C6 H6B 0.9900 .
C7 H7A 0.9900 .
C7 H7B 0.9900 .
C9 C10 1.513(4) .
C9 H9A 0.9900 .
C9 H9B 0.9900 .
C11 C12 1.508(8) .
C11 C10 1.531(4) .
C11 C12A 1.533(9) .
C11 H11A 0.9900 .
C11 H11B 0.9900 .
C10 H10A 0.9900 .
C10 H10B 0.9900 .
C12 H12A 0.9800 .
C12 H12B 0.9800 .
C12 H12C 0.9800 .
C12A H12D 0.9800 .
C12A H12E 0.9800 .
C12A H12F 0.9800 .

loop_
_geom_torsion_atom_site_label_1
_geom_torsion_atom_site_label_2
_geom_torsion_atom_site_label_3
_geom_torsion_atom_site_label_4
_geom_torsion
_geom_torsion_site_symmetry_4
C13 O1 C26 C27 -179.7(2) .
C26 O1 C13 C14 -5.3(4) .
C26 O1 C13 C18 175.6(2) .
C17 C18 C13 O1 -179.8(2) .
C19 C18 C13 O1 1.1(4) .
C17 C18 C13 C14 1.0(4) .
C19 C18 C13 C14 -178.1(3) .
C13 C18 C17 C16 -0.3(4) .
C19 C18 C17 C16 178.8(2) .
C13 C18 C17 C22 179.8(2) .
C19 C18 C17 C22 -1.1(4) .
C23 O4 C22 C21 1.3(4) .
C23 O4 C22 C17 -178.5(2) .
C16 C17 C22 O4 2.8(4) .
C18 C17 C22 O4 -177.3(2) .
C16 C17 C22 C21 -177.1(3) .
C18 C17 C22 C21 2.8(4) .
C13 C18 C19 C20 177.5(3) .
C17 C18 C19 C20 -1.6(4) .
O4 C22 C21 C20 178.3(2) .
C17 C22 C21 C20 -1.8(4) .
C18 C19 C20 C21 2.6(4) .
C22 C21 C20 C19 -0.9(4) .
O1 C13 C14 C15 -179.9(2) .
C18 C13 C14 C15 -0.8(4) .
C16 C15 C14 C13 -0.1(4) .
C28 O2 C27 C26 -163.7(2) .
O1 C26 C27 O2 -65.1(3) .
C22 O4 C23 C24 -179.5(2) .
C14 C15 C16 C17 0.7(4) .
C18 C17 C16 C15 -0.5(4) .
C22 C17 C16 C15 179.4(3) .
C27 O2 C28 C29 -169.5(2) .
C25 O5 C24 C23 -174.1(4) .
O4 C23 C24 O5 -64.9(4) .
C30 O3 C29 C28 179.7(3) .
O2 C28 C29 O3 -65.4(3) .
C24 O5 C25 C30 -175.6(4) 2_665
C29 O3 C30 C25 169.1(3) 2_665
C4 N1 C2 C1 -178.7(3) .
C5 N1 C2 C1 1.0(4) .
C4 N1 C2 C3 -0.1(3) .
C5 N1 C2 C3 179.6(2) .
C4 N2 C3 C1 -179.8(3) 2_665
C9 N2 C3 C1 -2.7(4) 2_665
C4 N2 C3 C2 0.8(3) .
C9 N2 C3 C2 177.9(2) .
N1 C2 C3 C1 -179.9(2) 2_665
C1 C2 C3 C1 -1.2(4) 2_665
N1 C2 C3 N2 -0.4(3) .
C1 C2 C3 N2 178.3(2) .
C3 N2 C4 N1 -0.9(3) .
C9 N2 C4 N1 -178.0(2) .
C2 N1 C4 N2 0.7(3) .
C5 N1 C4 N2 -179.1(2) .
N1 C2 C1 C3 179.4(2) 2_665
C3 C2 C1 C3 1.0(4) 2_665
C4 N1 C5 C6 -5.4(4) .
C2 N1 C5 C6 175.0(2) .
N1 C5 C6 C7 -176.3(2) .
C5 C6 C7 C8 72.7(3) .
C4 N2 C9 C10 96.8(3) .
C3 N2 C9 C10 -79.8(3) .
N2 C9 C10 C11 -176.7(2) .
C12 C11 C10 C9 55.1(5) .
C12A C11 C10 C9 -164.9(4) .
